data_7134244
loop_
_publ_author_name
'Shu, Yilin'
'Huang, Jianmin'
'Yang, Jun Fang'
'Shangguan, Zhichun'
'Ma, Junlong'
'Li, Cheng'
'Zhang, Guanxin'
'Peng, Qian'
'Zhang, Xisha'
'Fan, Qitang'
'Wang, Bing'
'Zhang, Deqing'

_publ_section_title
;
 Heptene End-capped Thiele Hydrocarbons with Tunable Configuration and
 Emission and On-surface Transformation via Annulation
;
_journal_name_full 'Chemical Communications'
_journal_paper_doi 10.1039/D5CC00053J
_journal_year 2025
_chemical_formula_moiety 'C36 H20 F4'
_chemical_formula_sum 'C36 H20 F4'
_chemical_formula_weight 528.52
_space_group_crystal_system monoclinic
_space_group_IT_number 15
_space_group_name_Hall '-C 2yc'
_space_group_name_H-M_alt 'C 1 2/c 1'
_atom_sites_solution_hydrogens geom
_atom_sites_solution_primary iterative
_audit_block_doi 10.5517/ccdc.csd.cc2lls22
_audit_creation_date 2025-01-22
_audit_creation_method
;
Olex2 1.5
(compiled 2023.08.24 svn.re1ec1418 for OlexSys, GUI svn.r6817)
;
_audit_update_record
;
2025-01-31 deposited with the CCDC.	2025-02-05 downloaded from the CCDC.
;
_cell_angle_alpha 90
_cell_angle_beta 108.206(2)
_cell_angle_gamma 90
_cell_formula_units_Z 4
_cell_length_a 27.7620(5)
_cell_length_b 4.87070(10)
_cell_length_c 19.2419(3)
_cell_measurement_reflns_used 9193
_cell_measurement_temperature 169.99(10)
_cell_measurement_theta_max 74.7030
_cell_measurement_theta_min 3.3240
_cell_volume 2471.64(8)
_computing_cell_refinement 'CrysAlisPro 1.171.42.94a (Rigaku OD, 2023)'
_computing_data_collection 'CrysAlisPro 1.171.42.94a (Rigaku OD, 2023)'
_computing_data_reduction 'CrysAlisPro 1.171.42.94a (Rigaku OD, 2023)'
_computing_molecular_graphics 'Olex2 1.5 (Dolomanov et al., 2009)'
_computing_publication_material 'Olex2 1.5 (Dolomanov et al., 2009)'
_computing_structure_refinement 'SHELXL 2018/3 (Sheldrick, 2015)'
_computing_structure_solution 'olex2.solve 1.5 (Bourhis et al., 2015)'
_diffrn_ambient_environment N~2~
_diffrn_ambient_temperature 169.99(10)
_diffrn_detector 'Hybrid Pixel Array Detector'
_diffrn_detector_area_resol_mean 10.0000
_diffrn_detector_type HyPix
_diffrn_measured_fraction_theta_full 1.000
_diffrn_measured_fraction_theta_max 0.986
_diffrn_measurement_details
;
List of Runs (angles in degrees, time in seconds):

  # Type    Start    End  Width  t~exp~   \w     \q     \k     \f   Frames
#--------------------------------------------------------------------------
  1  \w   -131.00 -99.00   0.50    0.91    -- -104.50 153.00 -91.08   64
  2  \w    -92.00 -66.00   0.50    0.91    -- -104.50 153.00 -91.08   52
  3  \w    -92.00 -66.00   0.50    0.91    -- -104.50 142.00   0.25   52
  4  \w   -124.00 -98.00   0.50    0.91    -- -104.50 142.00   0.25   52
  5  \w   -110.00 -81.00   0.50    0.91    -- -104.50 125.00  60.00   58
  6  \w    -76.00 -44.00   0.50    0.91    -- -104.50 125.00  60.00   64
  7  \w   -111.00 -36.00   0.50    0.91    -- -104.50 125.00 120.00  150
  8  \w   -108.00 -40.00   0.50    0.91    -- -104.50 125.00  90.00  136
  9  \w    -90.00 -48.00   0.50    0.23    --  -47.20 125.00-150.00   84
 10  \w    -92.00 -66.00   0.50    0.91    -- -104.50  77.00 -90.00   52
 11  \w    -93.00 -67.00   0.50    0.91    -- -104.50  77.00-120.00   52
 12  \w    -57.00 -32.00   0.50    0.91    -- -104.50  77.00-120.00   50
 13  \w    -56.00  20.00   0.50    0.23    --  -47.20  57.00  30.00  152
 14  \w   -147.00-116.00   0.50    0.91    -- -104.50   3.00 173.00   62
 15  \w    -20.00  26.00   0.50    0.23    --  -47.20   3.00 173.00   92
 16  \w    -12.00 120.00   0.50    0.23    --   47.20   3.00 173.00  264
 17  \w     31.00 176.00   0.50    0.91    --  103.25   3.00 173.00  290
 18  \w     40.00  70.00   0.50    0.23    --   47.20-125.00   0.00   60
 19  \w     79.00 108.00   0.50    0.91    --  103.25-125.00 -90.00   58
 20  \w     37.00  62.00   0.50    0.91    --  103.25-125.00 -90.00   50
 21  \w     35.00  76.00   0.50    0.91    --  103.25-110.00 -78.14   82
 22  \w     82.00 108.00   0.50    0.91    --  103.25-110.00 -78.14   52
 23  \w     35.00 104.00   0.50    0.91    --  103.25 -94.00 -60.00  138
 24  \w     33.00  72.00   0.50    0.91    --  103.25 -94.00  60.00   78
 25  \w     31.00  89.00   0.50    0.91    --  103.25 -94.00   0.00  116
 26  \w     48.00 106.00   0.50    0.91    --  103.25 -94.00 150.00  116
 27  \w     34.00  60.00   0.50    0.91    --  103.25 -94.00  90.00   52
 28  \w     31.00 174.00   0.50    0.91    --  103.25   0.00 -30.00  286
 29  \w    -21.00  25.00   0.50    0.23    --   47.20  -3.00  -3.00   92
 30  \w     31.00  74.00   0.50    0.91    --  103.25 -61.00  60.00   86
 31  \w     39.00  74.00   0.50    0.91    --  103.25 -77.00 -60.00   70
 32  \w     32.00  75.00   0.50    0.91    --  103.25 -61.00-180.00   86
 33  \w     33.00  67.00   0.50    0.91    --  103.25 -61.00-120.00   68
 34  \w    -18.00  67.00   0.50    0.23    --   47.20 -77.00-180.00  170
 35  \w     47.00  74.00   0.50    0.91    --  103.25 -61.00 -30.00   54
 36  \w     31.00  62.00   0.50    0.91    --  103.25 -61.00 150.00   62
 37  \w    -96.00 -65.00   0.50    0.23    --  -47.20  -3.00  -3.00   62
 38  \w   -160.00 -65.00   0.50    0.91    -- -104.50  -3.00  -3.00  190
 39  \w   -174.00-110.00   0.50    0.91    -- -104.50 -94.00 -90.00  128
;
_diffrn_measurement_device 'four-circle diffractometer'
_diffrn_measurement_device_type 'XtaLAB Synergy R, HyPix'
_diffrn_measurement_method '\w scans'
_diffrn_orient_matrix_type 'CrysAlisPro convention (1999,Acta A55,543-557)'
_diffrn_orient_matrix_UB_11 -0.0224588000
_diffrn_orient_matrix_UB_12 -0.2893424000
_diffrn_orient_matrix_UB_13 -0.0001678000
_diffrn_orient_matrix_UB_21 0.0498330000
_diffrn_orient_matrix_UB_22 -0.1276182000
_diffrn_orient_matrix_UB_23 -0.0040329000
_diffrn_orient_matrix_UB_31 0.0206234000
_diffrn_orient_matrix_UB_32 -0.0068397000
_diffrn_orient_matrix_UB_33 0.0841767000
_diffrn_radiation_monochromator mirror
_diffrn_radiation_probe x-ray
_diffrn_radiation_type 'Cu K\a'
_diffrn_radiation_wavelength 1.54184
_diffrn_reflns_av_R_equivalents 0.0458
_diffrn_reflns_av_unetI/netI 0.0295
_diffrn_reflns_Laue_measured_fraction_full 1.000
_diffrn_reflns_Laue_measured_fraction_max 0.986
_diffrn_reflns_limit_h_max 34
_diffrn_reflns_limit_h_min -34
_diffrn_reflns_limit_k_max 6
_diffrn_reflns_limit_k_min -6
_diffrn_reflns_limit_l_max 24
_diffrn_reflns_limit_l_min -14
_diffrn_reflns_number 15288
_diffrn_reflns_point_group_measured_fraction_full 1.000
_diffrn_reflns_point_group_measured_fraction_max 0.986
_diffrn_reflns_theta_full 67.684
_diffrn_reflns_theta_max 75.541
_diffrn_reflns_theta_min 3.352
_diffrn_source 'Rotating-anode X-ray tube'
_diffrn_source_type 'PhotonJet R (Cu) X-ray Source'
_exptl_absorpt_coefficient_mu 0.848
_exptl_absorpt_correction_T_max 1.00000
_exptl_absorpt_correction_T_min 0.85147
_exptl_absorpt_correction_type multi-scan
_exptl_absorpt_process_details
;
CrysAlisPro 1.171.42.94a (Rigaku Oxford Diffraction, 2023)
Empirical absorption correction using spherical harmonics,
implemented in SCALE3 ABSPACK scaling algorithm.
;
_exptl_crystal_colour 'fluorescent light yellow'
_exptl_crystal_density_diffrn 1.420
_exptl_crystal_description block
_exptl_crystal_F_000 1088
_exptl_crystal_size_max 0.05
_exptl_crystal_size_mid 0.05
_exptl_crystal_size_min 0.01
_refine_diff_density_max 0.456
_refine_diff_density_min -0.247
_refine_diff_density_rms 0.066
_refine_ls_extinction_method none
_refine_ls_goodness_of_fit_ref 1.085
_refine_ls_hydrogen_treatment constr
_refine_ls_matrix_type full
_refine_ls_number_parameters 181
_refine_ls_number_reflns 2520
_refine_ls_number_restraints 0
_refine_ls_restrained_S_all 1.085
_refine_ls_R_factor_all 0.0520
_refine_ls_R_factor_gt 0.0493
_refine_ls_shift/su_max 0.001
_refine_ls_shift/su_mean 0.000
_refine_ls_structure_factor_coef Fsqd
_refine_ls_weighting_details 'w=1/[\s^2^(Fo^2^)+(0.0765P)^2^+1.7770P] where P=(Fo^2^+2Fc^2^)/3'
_refine_ls_weighting_scheme calc
_refine_ls_wR_factor_gt 0.1301
_refine_ls_wR_factor_ref 0.1322
_reflns_Friedel_coverage 0.000
_reflns_number_gt 2339
_reflns_number_total 2520
_reflns_threshold_expression 'I > 2\s(I)'
_cod_data_source_file d5cc00053j2.cif
_cod_data_source_block 2a-solution
_cod_database_code 7134244
_shelx_shelxl_version_number 2018/3
_chemical_oxdiff_formula 'C H F Cl'
_shelx_space_group_comment
;
The symmetry employed for this shelxl refinement is uniquely defined
by the following loop, which should always be used as a source of
symmetry information in preference to the above space-group names.
They are only intended as comments.
;
_olex2_refinement_description
;
1.a Aromatic/amide H refined with riding coordinates:
 C3(H3), C14(H14), C8(H8), C9(H9), C13(H13), C12(H12), C11(H11), C4(H4),
 C6(H6), C5(H5)
;
_olex2_submission_special_instructions 'No special instructions were received'
_oxdiff_exptl_absorpt_empirical_details
;
Empirical correction (ABSPACK) includes:
- Absorption correction using spherical harmonics
- Frame scaling
;
_oxdiff_exptl_absorpt_empirical_full_max 2.181
_oxdiff_exptl_absorpt_empirical_full_min 0.585

loop_
_space_group_symop_operation_xyz
'x, y, z'
'-x, y, -z+1/2'
'x+1/2, y+1/2, z'
'-x+1/2, y+1/2, -z+1/2'
'-x, -y, -z'
'x, -y, z-1/2'
'-x+1/2, -y+1/2, -z'
'x+1/2, -y+1/2, z-1/2'

loop_
_atom_site_label
_atom_site_type_symbol
_atom_site_fract_x
_atom_site_fract_y
_atom_site_fract_z
_atom_site_U_iso_or_equiv
_atom_site_adp_type
_atom_site_occupancy
_atom_site_site_symmetry_order
_atom_site_calc_flag
_atom_site_refinement_flags_posn
_atom_site_refinement_flags_adp
_atom_site_refinement_flags_occupancy
_atom_site_disorder_assembly
_atom_site_disorder_group
F19 F 0.49974(3) 0.44713(19) 0.38973(4) 0.0299(2) Uani 1 1 d . . . . .
F20 F 0.41372(3) 0.44074(19) 0.28641(4) 0.0304(2) Uani 1 1 d . . . . .
C18 C 0.50030(5) 0.3919(3) 0.32146(7) 0.0255(3) Uani 1 1 d . . . . .
C1 C 0.59294(5) 0.2777(3) 0.36235(7) 0.0253(3) Uani 1 1 d . . . . .
C17 C 0.45578(5) 0.3901(3) 0.26791(8) 0.0254(3) Uani 1 1 d . . . . .
C16 C 0.54906(5) 0.3476(3) 0.30930(7) 0.0251(3) Uani 1 1 d . . . . .
C15 C 0.64069(5) 0.2136(3) 0.34666(7) 0.0264(3) Uani 1 1 d . . . . .
C10 C 0.68619(5) 0.3499(3) 0.38327(8) 0.0294(3) Uani 1 1 d . . . . .
C2 C 0.59532(5) 0.2186(3) 0.43917(8) 0.0264(3) Uani 1 1 d . . . . .
C3 C 0.56495(6) 0.0121(3) 0.45313(8) 0.0307(3) Uani 1 1 d . . . . .
H3 H 0.543058 -0.088192 0.413379 0.037 Uiso 1 1 calc R U . . .
C14 C 0.64060(6) 0.0039(3) 0.29694(8) 0.0300(3) Uani 1 1 d . . . . .
H14 H 0.610076 -0.092811 0.273808 0.036 Uiso 1 1 calc R U . . .
C7 C 0.62902(6) 0.3622(3) 0.49779(8) 0.0296(3) Uani 1 1 d . . . . .
C8 C 0.66487(6) 0.5672(3) 0.48810(8) 0.0328(4) Uani 1 1 d . . . . .
H8 H 0.671113 0.720656 0.520146 0.039 Uiso 1 1 calc R U . . .
C9 C 0.68984(6) 0.5610(3) 0.43867(8) 0.0325(4) Uani 1 1 d . . . . .
H9 H 0.712261 0.709490 0.439773 0.039 Uiso 1 1 calc R U . . .
C13 C 0.68423(6) -0.0643(4) 0.28104(9) 0.0360(4) Uani 1 1 d . . . . .
H13 H 0.683683 -0.206792 0.247080 0.043 Uiso 1 1 calc R U . . .
C12 C 0.72888(6) 0.0758(4) 0.31483(10) 0.0402(4) Uani 1 1 d . . . . .
H12 H 0.758942 0.031027 0.303643 0.048 Uiso 1 1 calc R U . . .
C11 C 0.72959(6) 0.2805(4) 0.36479(9) 0.0368(4) Uani 1 1 d . . . . .
H11 H 0.760299 0.376666 0.387184 0.044 Uiso 1 1 calc R U . . .
C4 C 0.56601(6) -0.0502(4) 0.52372(9) 0.0378(4) Uani 1 1 d . . . . .
H4 H 0.545632 -0.194680 0.532449 0.045 Uiso 1 1 calc R U . . .
C6 C 0.62780(6) 0.3051(4) 0.56857(8) 0.0373(4) Uani 1 1 d . . . . .
H6 H 0.648477 0.409287 0.608538 0.045 Uiso 1 1 calc R U . . .
C5 C 0.59707(7) 0.1000(4) 0.58156(9) 0.0412(4) Uani 1 1 d . . . . .
H5 H 0.597317 0.062578 0.630123 0.049 Uiso 1 1 calc R U . . .

loop_
_atom_site_aniso_label
_atom_site_aniso_U_11
_atom_site_aniso_U_22
_atom_site_aniso_U_33
_atom_site_aniso_U_23
_atom_site_aniso_U_13
_atom_site_aniso_U_12
F19 0.0302(5) 0.0382(5) 0.0222(4) -0.0039(3) 0.0094(3) 0.0000(3)
F20 0.0242(4) 0.0400(5) 0.0287(4) -0.0025(3) 0.0109(3) 0.0034(3)
C18 0.0292(7) 0.0256(7) 0.0229(7) -0.0011(5) 0.0099(5) -0.0009(5)
C1 0.0265(7) 0.0224(7) 0.0267(7) -0.0019(5) 0.0079(5) -0.0028(5)
C17 0.0244(7) 0.0251(7) 0.0283(7) 0.0004(5) 0.0108(5) 0.0013(5)
C16 0.0257(7) 0.0245(7) 0.0252(7) -0.0020(5) 0.0079(5) -0.0028(5)
C15 0.0262(7) 0.0281(7) 0.0246(7) 0.0041(5) 0.0075(5) 0.0011(5)
C10 0.0261(7) 0.0314(7) 0.0297(7) 0.0057(6) 0.0073(5) -0.0004(6)
C2 0.0252(7) 0.0280(7) 0.0263(7) 0.0013(5) 0.0082(5) 0.0041(5)
C3 0.0300(7) 0.0308(7) 0.0318(8) 0.0019(6) 0.0104(6) 0.0015(6)
C14 0.0305(7) 0.0305(7) 0.0285(7) 0.0005(6) 0.0087(6) 0.0003(6)
C7 0.0295(7) 0.0312(7) 0.0270(7) 0.0000(6) 0.0072(5) 0.0043(6)
C8 0.0315(8) 0.0331(8) 0.0285(7) -0.0036(6) 0.0016(6) 0.0000(6)
C9 0.0270(7) 0.0335(8) 0.0327(8) 0.0023(6) 0.0032(6) -0.0049(6)
C13 0.0389(9) 0.0389(9) 0.0333(8) 0.0013(6) 0.0157(7) 0.0078(7)
C12 0.0337(8) 0.0484(10) 0.0444(9) 0.0082(7) 0.0209(7) 0.0088(7)
C11 0.0265(7) 0.0408(9) 0.0428(9) 0.0075(7) 0.0104(6) -0.0019(6)
C4 0.0364(8) 0.0401(9) 0.0426(9) 0.0112(7) 0.0204(7) 0.0060(7)
C6 0.0378(8) 0.0465(10) 0.0264(7) -0.0016(7) 0.0081(6) 0.0054(7)
C5 0.0438(9) 0.0536(11) 0.0301(8) 0.0092(7) 0.0173(7) 0.0094(8)

loop_
_atom_type_symbol
_atom_type_description
_atom_type_scat_dispersion_real
_atom_type_scat_dispersion_imag
_atom_type_scat_source
C C 0.0181 0.0091 'International Tables Vol C Tables 4.2.6.8 and 6.1.1.4'
H H 0.0000 0.0000 'International Tables Vol C Tables 4.2.6.8 and 6.1.1.4'
F F 0.0727 0.0534 'International Tables Vol C Tables 4.2.6.8 and 6.1.1.4'

loop_
_geom_angle_atom_site_label_1
_geom_angle_atom_site_label_2
_geom_angle_atom_site_label_3
_geom_angle
_geom_angle_site_symmetry_1
_geom_angle_site_symmetry_3
_geom_angle_publ_flag
F19 C18 C16 118.68(12) . . ?
C17 C18 F19 117.59(13) . . ?
C17 C18 C16 123.69(13) . . ?
C16 C1 C15 123.09(13) . . ?
C16 C1 C2 122.92(13) . . ?
C15 C1 C2 113.39(12) . . ?
F20 C17 C16 118.83(12) . 2_655 ?
C18 C17 F20 117.63(12) . . ?
C18 C17 C16 123.50(13) . 2_655 ?
C18 C16 C17 110.23(12) . 2_655 ?
C1 C16 C18 124.91(13) . . ?
C1 C16 C17 124.86(13) . 2_655 ?
C10 C15 C1 121.28(13) . . ?
C14 C15 C1 118.86(13) . . ?
C14 C15 C10 119.79(14) . . ?
C15 C10 C9 122.97(14) . . ?
C11 C10 C15 117.94(14) . . ?
C11 C10 C9 119.08(14) . . ?
C3 C2 C1 119.37(13) . . ?
C3 C2 C7 119.75(13) . . ?
C7 C2 C1 120.84(13) . . ?
C2 C3 H3 119.3 . . ?
C4 C3 C2 121.33(15) . . ?
C4 C3 H3 119.3 . . ?
C15 C14 H14 119.6 . . ?
C13 C14 C15 120.90(14) . . ?
C13 C14 H14 119.6 . . ?
C2 C7 C8 123.11(13) . . ?
C6 C7 C2 117.96(15) . . ?
C6 C7 C8 118.93(14) . . ?
C7 C8 H8 116.6 . . ?
C9 C8 C7 126.77(15) . . ?
C9 C8 H8 116.6 . . ?
C10 C9 H9 116.6 . . ?
C8 C9 C10 126.83(15) . . ?
C8 C9 H9 116.6 . . ?
C14 C13 H13 120.1 . . ?
C14 C13 C12 119.73(16) . . ?
C12 C13 H13 120.1 . . ?
C13 C12 H12 120.1 . . ?
C11 C12 C13 119.87(15) . . ?
C11 C12 H12 120.1 . . ?
C10 C11 H11 119.2 . . ?
C12 C11 C10 121.67(15) . . ?
C12 C11 H11 119.2 . . ?
C3 C4 H4 120.3 . . ?
C3 C4 C5 119.34(16) . . ?
C5 C4 H4 120.3 . . ?
C7 C6 H6 119.3 . . ?
C5 C6 C7 121.44(15) . . ?
C5 C6 H6 119.3 . . ?
C4 C5 C6 119.98(15) . . ?
C4 C5 H5 120.0 . . ?
C6 C5 H5 120.0 . . ?

loop_
_geom_bond_atom_site_label_1
_geom_bond_atom_site_label_2
_geom_bond_distance
_geom_bond_site_symmetry_2
_geom_bond_publ_flag
F19 C18 1.3456(16) . ?
F20 C17 1.3457(16) . ?
C18 C17 1.339(2) . ?
C18 C16 1.4601(19) . ?
C1 C16 1.366(2) . ?
C1 C15 1.482(2) . ?
C1 C2 1.487(2) . ?
C17 C16 1.4640(19) 2_655 ?
C15 C10 1.406(2) . ?
C15 C14 1.399(2) . ?
C10 C9 1.462(2) . ?
C10 C11 1.400(2) . ?
C2 C3 1.392(2) . ?
C2 C7 1.406(2) . ?
C3 H3 0.9500 . ?
C3 C4 1.383(2) . ?
C14 H14 0.9500 . ?
C14 C13 1.379(2) . ?
C7 C8 1.462(2) . ?
C7 C6 1.401(2) . ?
C8 H8 0.9500 . ?
C8 C9 1.341(2) . ?
C9 H9 0.9500 . ?
C13 H13 0.9500 . ?
C13 C12 1.386(3) . ?
C12 H12 0.9500 . ?
C12 C11 1.381(3) . ?
C11 H11 0.9500 . ?
C4 H4 0.9500 . ?
C4 C5 1.385(3) . ?
C6 H6 0.9500 . ?
C6 C5 1.386(3) . ?
C5 H5 0.9500 . ?

loop_
_geom_torsion_atom_site_label_1
_geom_torsion_atom_site_label_2
_geom_torsion_atom_site_label_3
_geom_torsion_atom_site_label_4
_geom_torsion
_geom_torsion_site_symmetry_1
_geom_torsion_site_symmetry_2
_geom_torsion_site_symmetry_3
_geom_torsion_site_symmetry_4
_geom_torsion_publ_flag
F19 C18 C17 F20 -0.7(2) . . . . ?
F19 C18 C17 C16 176.68(12) . . . 2_655 ?
F19 C18 C16 C1 20.3(2) . . . . ?
F19 C18 C16 C17 -159.49(12) . . . 2_655 ?
C1 C15 C10 C9 0.1(2) . . . . ?
C1 C15 C10 C11 -179.20(13) . . . . ?
C1 C15 C14 C13 -179.52(13) . . . . ?
C1 C2 C3 C4 179.87(14) . . . . ?
C1 C2 C7 C8 -2.6(2) . . . . ?
C1 C2 C7 C6 177.25(14) . . . . ?
C17 C18 C16 C1 -162.10(15) . . . . ?
C17 C18 C16 C17 18.15(17) . . . 2_655 ?
C16 C18 C17 F20 -178.35(12) . . . . ?
C16 C18 C17 C16 -1.0(2) . . . 2_655 ?
C16 C1 C15 C10 126.45(16) . . . . ?
C16 C1 C15 C14 -56.7(2) . . . . ?
C16 C1 C2 C3 57.3(2) . . . . ?
C16 C1 C2 C7 -124.82(16) . . . . ?
C15 C1 C16 C18 175.09(13) . . . . ?
C15 C1 C16 C17 -5.2(2) . . . 2_655 ?
C15 C1 C2 C3 -114.10(15) . . . . ?
C15 C1 C2 C7 63.73(18) . . . . ?
C15 C10 C9 C8 36.0(2) . . . . ?
C15 C10 C11 C12 -3.1(2) . . . . ?
C15 C14 C13 C12 0.2(2) . . . . ?
C10 C15 C14 C13 -2.6(2) . . . . ?
C2 C1 C16 C18 4.5(2) . . . . ?
C2 C1 C16 C17 -175.82(13) . . . 2_655 ?
C2 C1 C15 C10 -62.12(18) . . . . ?
C2 C1 C15 C14 114.77(14) . . . . ?
C2 C3 C4 C5 1.5(2) . . . . ?
C2 C7 C8 C9 -35.7(2) . . . . ?
C2 C7 C6 C5 4.6(2) . . . . ?
C3 C2 C7 C8 175.24(14) . . . . ?
C3 C2 C7 C6 -4.9(2) . . . . ?
C3 C4 C5 C6 -1.9(3) . . . . ?
C14 C15 C10 C9 -176.78(14) . . . . ?
C14 C15 C10 C11 3.9(2) . . . . ?
C14 C13 C12 C11 0.7(2) . . . . ?
C7 C2 C3 C4 2.0(2) . . . . ?
C7 C8 C9 C10 0.8(3) . . . . ?
C7 C6 C5 C4 -1.2(3) . . . . ?
C8 C7 C6 C5 -175.60(15) . . . . ?
C9 C10 C11 C12 177.61(15) . . . . ?
C13 C12 C11 C10 0.7(3) . . . . ?
C11 C10 C9 C8 -144.70(17) . . . . ?
C6 C7 C8 C9 144.47(17) . . . . ?
